data_7030055
loop_
_publ_author_name
'Kitchen, Jonathan A.'
'Martinho, Paulo N.'
'Morgan, Grace G.'
'Gunnlaugsson, Thorfinnur'

_publ_section_title
;
 Synthesis, crystal structure and EPR spectroscopic analysis of novel
 copper complexes formed from N-pyridyl-4-nitro-1,8-naphthalimide ligands.
;
_journal_issue 17
_journal_name_full 'Dalton transactions (Cambridge, England : 2003)'
_journal_page_first 6468
_journal_page_last 6479
_journal_paper_doi 10.1039/c3dt53323a
_journal_volume 43
_journal_year 2014
_chemical_formula_sum 'C40 H32 Cl2 Cu N8 O18'
_chemical_formula_weight 1047.18
_chemical_name_systematic
; 
 ? 
;
_space_group_IT_number 14
_symmetry_cell_setting monoclinic
_symmetry_space_group_name_Hall '-P 2ybc'
_symmetry_space_group_name_H-M 'P 1 21/c 1'
_atom_sites_solution_hydrogens geom
_atom_sites_solution_primary direct
_atom_sites_solution_secondary difmap
_audit_creation_method SHELXL-97
_cell_angle_alpha 90.00
_cell_angle_beta 99.55(3)
_cell_angle_gamma 90.00
_cell_formula_units_Z 2
_cell_length_a 15.707(3)
_cell_length_b 8.1250(16)
_cell_length_c 16.943(3)
_cell_measurement_reflns_used 5733
_cell_measurement_temperature 108(2)
_cell_measurement_theta_max 31.2818
_cell_measurement_theta_min 2.5065
_cell_volume 2132.3(7)
_computing_structure_refinement 'SHELXL-97 (Sheldrick, 2008)'
_computing_structure_solution 'SHELXS-97 (Sheldrick, 2008)'
_diffrn_ambient_temperature 108(2)
_diffrn_measured_fraction_theta_full 0.991
_diffrn_measured_fraction_theta_max 0.991
_diffrn_measurement_device_type 'Rigaku Saturn 724'
_diffrn_measurement_method '\f and \w scans'
_diffrn_radiation_monochromator graphite
_diffrn_radiation_source 'fine-focus sealed tube'
_diffrn_radiation_type MoK\a
_diffrn_radiation_wavelength 0.71073
_diffrn_reflns_av_R_equivalents 0.0249
_diffrn_reflns_av_sigmaI/netI 0.0274
_diffrn_reflns_limit_h_max 19
_diffrn_reflns_limit_h_min -19
_diffrn_reflns_limit_k_max 9
_diffrn_reflns_limit_k_min -9
_diffrn_reflns_limit_l_max 20
_diffrn_reflns_limit_l_min -20
_diffrn_reflns_number 17603
_diffrn_reflns_theta_full 25.50
_diffrn_reflns_theta_max 25.50
_diffrn_reflns_theta_min 2.57
_exptl_absorpt_coefficient_mu 0.728
_exptl_absorpt_correction_T_max 1.000
_exptl_absorpt_correction_T_min 0.7948
_exptl_absorpt_correction_type multi-scan
_exptl_absorpt_process_details Crystalclear
_exptl_crystal_colour green
_exptl_crystal_density_diffrn 1.631
_exptl_crystal_density_method 'not measured'
_exptl_crystal_description Block
_exptl_crystal_F_000 1070
_exptl_crystal_size_max 0.40
_exptl_crystal_size_mid 0.40
_exptl_crystal_size_min 0.20
_refine_diff_density_max 0.449
_refine_diff_density_min -0.439
_refine_diff_density_rms 0.114
_refine_ls_extinction_method none
_refine_ls_goodness_of_fit_ref 1.183
_refine_ls_hydrogen_treatment constr
_refine_ls_matrix_type full
_refine_ls_number_parameters 315
_refine_ls_number_reflns 3940
_refine_ls_number_restraints 0
_refine_ls_restrained_S_all 1.183
_refine_ls_R_factor_all 0.0369
_refine_ls_R_factor_gt 0.0322
_refine_ls_shift/su_max 0.000
_refine_ls_shift/su_mean 0.000
_refine_ls_structure_factor_coef Fsqd
_refine_ls_weighting_details 'calc w=1/[\s^2^(Fo^2^)+(0.0819P)^2^+0.5627P] where P=(Fo^2^+2Fc^2^)/3'
_refine_ls_weighting_scheme calc
_refine_ls_wR_factor_gt 0.1054
_refine_ls_wR_factor_ref 0.1296
_reflns_number_gt 3706
_reflns_number_total 3940
_reflns_threshold_expression >2sigma(I)
_cod_data_source_file c3dt53323a2.cif
_cod_data_source_block jak044
_cod_depositor_comments
;
The following automatic conversions were performed:

'_symmetry_cell_setting' value 'Monoclinic' changed to 'monoclinic'
according to
/usr/data/users/saulius/crontab/automatic-downloads/current/RSC/lib/dictionaries/cif_core.dic
dictionary named 'cif_core.dic' version 2.4.2 from
2011-04-26.

'_exptl_absorpt_correction_type' value 'Multi-scan'
changed to 'multi-scan' according to
/usr/data/users/saulius/crontab/automatic-downloads/current/RSC/lib/dictionaries/cif_core.dic
dictionary named 'cif_core.dic' version 2.4.2 from 2011-04-26.

Automatic conversion script
Id: cif_fix_values 2281 2013-09-26 08:29:07Z andrius 
;
_cod_original_cell_volume 2132.2(7)
_cod_original_sg_symbol_H-M P2(1)/c
_cod_database_code 7030055

loop_
_symmetry_equiv_pos_as_xyz
'x, y, z'
'-x, y+1/2, -z+1/2'
'-x, -y, -z'
'x, -y-1/2, z-1/2'

loop_
_atom_site_label
_atom_site_type_symbol
_atom_site_fract_x
_atom_site_fract_y
_atom_site_fract_z
_atom_site_U_iso_or_equiv
_atom_site_adp_type
_atom_site_occupancy
_atom_site_symmetry_multiplicity
_atom_site_calc_flag
_atom_site_refinement_flags
Cu1 Cu 0.5000 0.5000 0.0000 0.01362(16) Uani 1 2 d S
O1 O -0.13419(14) -0.4343(2) 0.19169(14) 0.0439(5) Uani 1 1 d .
O2 O -0.14510(11) -0.2132(2) 0.25913(10) 0.0312(4) Uani 1 1 d .
O3 O 0.23231(10) -0.0848(2) 0.08279(10) 0.0249(4) Uani 1 1 d .
O4 O 0.08796(10) 0.3998(2) 0.03811(11) 0.0283(4) Uani 1 1 d .
N1 N -0.11410(13) -0.2928(3) 0.20958(12) 0.0247(4) Uani 1 1 d .
N2 N 0.16193(11) 0.1611(2) 0.06393(10) 0.0161(4) Uani 1 1 d .
N3 N 0.38932(11) 0.3932(2) 0.02057(10) 0.0159(4) Uani 1 1 d .
C1 C 0.16725(15) -0.0070(2) 0.08544(14) 0.0166(5) Uani 1 1 d .
C2 C 0.09067(13) -0.0788(3) 0.11287(13) 0.0169(5) Uani 1 1 d .
C3 C 0.09439(14) -0.2410(3) 0.13670(13) 0.0199(5) Uani 1 1 d .
H3 H 0.1443 -0.3051 0.1334 0.024 Uiso 1 1 calc R
C4 C 0.02438(15) -0.3108(3) 0.16577(13) 0.0219(5) Uani 1 1 d .
H4 H 0.0257 -0.4234 0.1809 0.026 Uiso 1 1 calc R
C5 C -0.04600(14) -0.2159(3) 0.17226(13) 0.0195(5) Uani 1 1 d .
C6 C -0.05500(14) -0.0493(3) 0.14639(13) 0.0171(4) Uani 1 1 d .
C7 C -0.12918(14) 0.0496(3) 0.14691(14) 0.0198(5) Uani 1 1 d .
H7 H -0.1767 0.0074 0.1687 0.024 Uiso 1 1 calc R
C8 C -0.13264(14) 0.2065(3) 0.11606(14) 0.0227(5) Uani 1 1 d .
H8 H -0.1835 0.2703 0.1150 0.027 Uiso 1 1 calc R
C9 C -0.06200(14) 0.2737(3) 0.08609(14) 0.0213(5) Uani 1 1 d .
H9 H -0.0652 0.3822 0.0649 0.026 Uiso 1 1 calc R
C10 C 0.01188(13) 0.1820(3) 0.08754(13) 0.0173(5) Uani 1 1 d .
C11 C 0.01631(14) 0.0171(3) 0.11568(13) 0.0156(5) Uani 1 1 d .
C12 C 0.08774(14) 0.2586(3) 0.06087(13) 0.0183(5) Uani 1 1 d .
C13 C 0.23944(13) 0.2401(3) 0.04827(13) 0.0165(4) Uani 1 1 d .
C14 C 0.28156(14) 0.1846(3) -0.01196(13) 0.0183(5) Uani 1 1 d .
H14 H 0.2596 0.0941 -0.0446 0.022 Uiso 1 1 calc R
C15 C 0.35623(14) 0.2636(3) -0.02366(13) 0.0176(5) Uani 1 1 d .
H15 H 0.3856 0.2249 -0.0648 0.021 Uiso 1 1 calc R
C16 C 0.34742(14) 0.4460(3) 0.07902(13) 0.0193(5) Uani 1 1 d .
H16 H 0.3700 0.5374 0.1107 0.023 Uiso 1 1 calc R
C17 C 0.27278(14) 0.3722(3) 0.09460(13) 0.0189(5) Uani 1 1 d .
H17 H 0.2448 0.4116 0.1365 0.023 Uiso 1 1 calc R
N20 N 0.54790(13) 0.5050(2) 0.11894(12) 0.0177(4) Uani 1 1 d .
C20 C 0.58578(16) 0.5154(2) 0.18143(15) 0.0172(5) Uani 1 1 d .
C21 C 0.63648(17) 0.5303(3) 0.26133(15) 0.0247(5) Uani 1 1 d .
H21A H 0.6587 0.4218 0.2798 0.030 Uiso 1 1 calc R
H21B H 0.5999 0.5734 0.2981 0.030 Uiso 1 1 calc R
H21C H 0.6849 0.6056 0.2598 0.030 Uiso 1 1 calc R
O30 O 0.44421(11) 0.75510(19) 0.00780(9) 0.0243(4) Uani 1 1 d .
H30X H 0.4120 0.7773 -0.0344 0.029 Uiso 1 1 d .
C30 C 0.43959(15) 0.8654(3) 0.07167(14) 0.0251(5) Uani 1 1 d .
H30A H 0.4690 0.8171 0.1219 0.030 Uiso 1 1 calc R
H30B H 0.3789 0.8860 0.0756 0.030 Uiso 1 1 calc R
H30C H 0.4676 0.9694 0.0618 0.030 Uiso 1 1 calc R
Cl1 Cl 0.35780(4) 0.93101(7) -0.20258(3) 0.02049(18) Uani 1 1 d .
O11 O 0.35835(15) 1.1052(2) -0.20793(12) 0.0429(5) Uani 1 1 d .
O12 O 0.43822(11) 0.8632(2) -0.21446(12) 0.0358(5) Uani 1 1 d .
O13 O 0.34018(11) 0.8849(3) -0.12461(10) 0.0349(5) Uani 1 1 d .
O14 O 0.28971(11) 0.8665(2) -0.26173(10) 0.0310(4) Uani 1 1 d .

loop_
_atom_site_aniso_label
_atom_site_aniso_U_11
_atom_site_aniso_U_22
_atom_site_aniso_U_33
_atom_site_aniso_U_23
_atom_site_aniso_U_13
_atom_site_aniso_U_12
Cu1 0.0146(2) 0.0153(2) 0.0111(2) 0.00010(13) 0.00254(16) -0.00313(12)
O1 0.0484(12) 0.0298(11) 0.0594(14) -0.0029(10) 0.0265(10) -0.0179(9)
O2 0.0302(10) 0.0399(10) 0.0264(9) 0.0074(8) 0.0133(7) 0.0033(8)
O3 0.0185(8) 0.0244(9) 0.0326(9) 0.0029(7) 0.0066(7) 0.0011(6)
O4 0.0215(9) 0.0228(9) 0.0406(10) 0.0130(8) 0.0047(7) 0.0005(7)
N1 0.0225(10) 0.0281(11) 0.0244(10) 0.0057(9) 0.0068(8) -0.0031(8)
N2 0.0145(9) 0.0170(9) 0.0165(9) 0.0006(7) 0.0024(7) -0.0030(7)
N3 0.0172(9) 0.0161(9) 0.0146(9) -0.0011(8) 0.0028(7) -0.0020(7)
C1 0.0152(11) 0.0189(12) 0.0146(11) 0.0007(8) -0.0008(9) -0.0007(8)
C2 0.0161(10) 0.0193(11) 0.0147(10) -0.0011(9) 0.0007(8) -0.0025(8)
C3 0.0196(11) 0.0199(11) 0.0197(11) 0.0020(9) 0.0019(8) 0.0012(8)
C4 0.0250(12) 0.0182(11) 0.0220(12) 0.0027(10) 0.0025(9) -0.0026(9)
C5 0.0189(11) 0.0237(11) 0.0155(11) 0.0014(9) 0.0019(8) -0.0058(9)
C6 0.0159(10) 0.0201(10) 0.0140(11) -0.0023(9) -0.0008(8) -0.0030(9)
C7 0.0149(11) 0.0247(11) 0.0195(12) -0.0032(10) 0.0018(8) -0.0038(9)
C8 0.0156(11) 0.0240(12) 0.0279(12) -0.0029(10) 0.0015(9) 0.0022(9)
C9 0.0189(11) 0.0194(11) 0.0243(12) 0.0013(10) 0.0000(9) -0.0009(8)
C10 0.0161(11) 0.0192(11) 0.0157(10) -0.0008(9) -0.0004(8) -0.0019(8)
C11 0.0134(11) 0.0193(11) 0.0128(11) -0.0008(8) -0.0012(8) -0.0024(8)
C12 0.0174(11) 0.0199(11) 0.0167(11) 0.0023(9) 0.0001(8) -0.0011(8)
C13 0.0141(10) 0.0191(10) 0.0160(10) 0.0045(9) 0.0018(8) -0.0011(8)
C14 0.0179(11) 0.0187(11) 0.0177(11) -0.0023(9) 0.0014(8) -0.0037(8)
C15 0.0201(11) 0.0182(10) 0.0150(10) -0.0019(9) 0.0047(8) -0.0018(8)
C16 0.0229(12) 0.0202(11) 0.0153(11) -0.0031(9) 0.0043(8) -0.0037(9)
C17 0.0191(11) 0.0220(11) 0.0160(10) -0.0017(9) 0.0039(8) -0.0011(9)
N20 0.0191(10) 0.0170(10) 0.0175(11) 0.0027(7) 0.0045(8) -0.0016(6)
C20 0.0208(12) 0.0151(10) 0.0162(13) 0.0021(8) 0.0046(10) -0.0004(8)
C21 0.0288(13) 0.0255(11) 0.0172(12) 0.0010(10) -0.0035(10) 0.0000(10)
O30 0.0318(9) 0.0211(8) 0.0177(8) 0.0007(7) -0.0025(7) 0.0057(7)
C30 0.0235(12) 0.0253(12) 0.0267(12) -0.0027(10) 0.0045(9) 0.0050(9)
Cl1 0.0255(3) 0.0186(3) 0.0172(3) 0.0006(2) 0.0032(2) 0.0020(2)
O11 0.0668(14) 0.0176(9) 0.0366(11) -0.0001(8) -0.0142(10) 0.0024(9)
O12 0.0260(9) 0.0400(11) 0.0448(11) -0.0007(9) 0.0161(8) 0.0005(8)
O13 0.0273(9) 0.0579(12) 0.0201(9) 0.0102(9) 0.0057(7) 0.0123(9)
O14 0.0340(10) 0.0304(10) 0.0251(9) -0.0014(8) -0.0051(7) -0.0050(7)

loop_
_atom_type_symbol
_atom_type_description
_atom_type_scat_dispersion_real
_atom_type_scat_dispersion_imag
_atom_type_scat_source
C C 0.0033 0.0016 'International Tables Vol C Tables 4.2.6.8 and 6.1.1.4'
H H 0.0000 0.0000 'International Tables Vol C Tables 4.2.6.8 and 6.1.1.4'
N N 0.0061 0.0033 'International Tables Vol C Tables 4.2.6.8 and 6.1.1.4'
O O 0.0106 0.0060 'International Tables Vol C Tables 4.2.6.8 and 6.1.1.4'
Cu Cu 0.3201 1.2651 'International Tables Vol C Tables 4.2.6.8 and 6.1.1.4'
Cl Cl 0.1484 0.1585 'International Tables Vol C Tables 4.2.6.8 and 6.1.1.4'

loop_
_geom_angle_atom_site_label_1
_geom_angle_atom_site_label_2
_geom_angle_atom_site_label_3
_geom_angle
_geom_angle_site_symmetry_1
_geom_angle_site_symmetry_3
_geom_angle_publ_flag
N3 Cu1 N3 180.0 3_665 . y
N3 Cu1 N20 91.43(8) 3_665 3_665 y
N3 Cu1 N20 88.57(8) . 3_665 y
N3 Cu1 N20 88.57(8) 3_665 . y
N3 Cu1 N20 91.43(8) . . y
N20 Cu1 N20 180.0 3_665 . y
N3 Cu1 O30 88.25(7) 3_665 . y
N3 Cu1 O30 91.75(7) . . y
N20 Cu1 O30 89.59(6) 3_665 . y
N20 Cu1 O30 90.41(6) . . y
N3 Cu1 O30 91.75(7) 3_665 3_665 y
N3 Cu1 O30 88.25(7) . 3_665 y
N20 Cu1 O30 90.41(6) 3_665 3_665 y
N20 Cu1 O30 89.59(6) . 3_665 y
O30 Cu1 O30 180.0 . 3_665 y
O1 N1 O2 123.7(2) . . ?
O1 N1 C5 118.1(2) . . ?
O2 N1 C5 118.1(2) . . ?
C12 N2 C1 124.68(18) . . ?
C12 N2 C13 117.62(17) . . ?
C1 N2 C13 117.61(18) . . ?
C15 N3 C16 117.90(18) . . ?
C15 N3 Cu1 120.18(14) . . ?
C16 N3 Cu1 121.91(15) . . ?
O3 C1 N2 120.7(2) . . ?
O3 C1 C2 122.82(19) . . ?
N2 C1 C2 116.50(19) . . ?
C3 C2 C11 120.9(2) . . ?
C3 C2 C1 118.20(19) . . ?
C11 C2 C1 120.89(19) . . ?
C2 C3 C4 119.6(2) . . ?
C2 C3 H3 120.2 . . ?
C4 C3 H3 120.2 . . ?
C5 C4 C3 119.6(2) . . ?
C5 C4 H4 120.2 . . ?
C3 C4 H4 120.2 . . ?
C4 C5 C6 123.5(2) . . ?
C4 C5 N1 116.8(2) . . ?
C6 C5 N1 119.7(2) . . ?
C7 C6 C11 119.2(2) . . ?
C7 C6 C5 125.3(2) . . ?
C11 C6 C5 115.5(2) . . ?
C8 C7 C6 120.3(2) . . ?
C8 C7 H7 119.9 . . ?
C6 C7 H7 119.9 . . ?
C7 C8 C9 120.9(2) . . ?
C7 C8 H8 119.5 . . ?
C9 C8 H8 119.5 . . ?
C10 C9 C8 119.8(2) . . ?
C10 C9 H9 120.1 . . ?
C8 C9 H9 120.1 . . ?
C9 C10 C11 120.7(2) . . ?
C9 C10 C12 119.1(2) . . ?
C11 C10 C12 120.17(19) . . ?
C2 C11 C6 120.8(2) . . ?
C2 C11 C10 120.3(2) . . ?
C6 C11 C10 119.0(2) . . ?
O4 C12 N2 120.1(2) . . ?
O4 C12 C10 122.8(2) . . ?
N2 C12 C10 117.18(18) . . ?
C17 C13 C14 119.4(2) . . ?
C17 C13 N2 119.65(19) . . ?
C14 C13 N2 120.93(19) . . ?
C15 C14 C13 118.5(2) . . ?
C15 C14 H14 120.8 . . ?
C13 C14 H14 120.8 . . ?
N3 C15 C14 122.88(19) . . ?
N3 C15 H15 118.6 . . ?
C14 C15 H15 118.6 . . ?
N3 C16 C17 122.4(2) . . ?
N3 C16 H16 118.8 . . ?
C17 C16 H16 118.8 . . ?
C13 C17 C16 118.9(2) . . ?
C13 C17 H17 120.6 . . ?
C16 C17 H17 120.6 . . ?
C20 N20 Cu1 169.52(19) . . ?
N20 C20 C21 178.6(3) . . ?
C20 C21 H21A 109.5 . . ?
C20 C21 H21B 109.5 . . ?
H21A C21 H21B 109.5 . . ?
C20 C21 H21C 109.5 . . ?
H21A C21 H21C 109.5 . . ?
H21B C21 H21C 109.5 . . ?
C30 O30 Cu1 133.93(14) . . ?
C30 O30 H30X 115.0 . . ?
Cu1 O30 H30X 109.7 . . ?
O30 C30 H30A 109.5 . . ?
O30 C30 H30B 109.5 . . ?
H30A C30 H30B 109.5 . . ?
O30 C30 H30C 109.5 . . ?
H30A C30 H30C 109.5 . . ?
H30B C30 H30C 109.5 . . ?
O11 Cl1 O12 111.25(12) . . ?
O11 Cl1 O14 109.34(11) . . ?
O12 Cl1 O14 109.60(11) . . ?
O11 Cl1 O13 108.75(12) . . ?
O12 Cl1 O13 109.79(11) . . ?
O14 Cl1 O13 108.05(11) . . ?

loop_
_geom_bond_atom_site_label_1
_geom_bond_atom_site_label_2
_geom_bond_distance
_geom_bond_site_symmetry_2
_geom_bond_publ_flag
Cu1 N3 2.0241(17) 3_665 y
Cu1 N3 2.0241(17) . y
Cu1 N20 2.031(2) 3_665 y
Cu1 N20 2.031(2) . y
Cu1 O30 2.2627(16) . y
Cu1 O30 2.2627(16) 3_665 y
O1 N1 1.217(3) . ?
O2 N1 1.223(3) . ?
O3 C1 1.209(3) . ?
O4 C12 1.211(3) . ?
N1 C5 1.469(3) . ?
N2 C12 1.403(3) . ?
N2 C1 1.412(3) . ?
N2 C13 1.440(3) . ?
N3 C15 1.346(3) . ?
N3 C16 1.347(3) . ?
C1 C2 1.479(3) . ?
C2 C3 1.376(3) . ?
C2 C11 1.411(3) . ?
C3 C4 1.398(3) . ?
C3 H3 0.9500 . ?
C4 C5 1.367(3) . ?
C4 H4 0.9500 . ?
C5 C6 1.422(3) . ?
C6 C7 1.417(3) . ?
C6 C11 1.417(3) . ?
C7 C8 1.375(3) . ?
C7 H7 0.9500 . ?
C8 C9 1.405(3) . ?
C8 H8 0.9500 . ?
C9 C10 1.376(3) . ?
C9 H9 0.9500 . ?
C10 C11 1.420(3) . ?
C10 C12 1.480(3) . ?
C13 C17 1.380(3) . ?
C13 C14 1.381(3) . ?
C14 C15 1.380(3) . ?
C14 H14 0.9500 . ?
C15 H15 0.9500 . ?
C16 C17 1.381(3) . ?
C16 H16 0.9500 . ?
C17 H17 0.9500 . ?
N20 C20 1.128(3) . ?
C20 C21 1.457(3) . ?
C21 H21A 0.9800 . ?
C21 H21B 0.9800 . ?
C21 H21C 0.9800 . ?
O30 C30 1.416(3) . ?
O30 H30X 0.8243 . ?
C30 H30A 0.9800 . ?
C30 H30B 0.9800 . ?
C30 H30C 0.9800 . ?
Cl1 O11 1.419(2) . ?
Cl1 O12 1.4226(18) . ?
Cl1 O14 1.4378(18) . ?
Cl1 O13 1.4434(18) . ?

loop_
_geom_hbond_atom_site_label_D
_geom_hbond_atom_site_label_H
_geom_hbond_atom_site_label_A
_geom_hbond_distance_DH
_geom_hbond_distance_HA
_geom_hbond_distance_DA
_geom_hbond_angle_DHA
O30 H30X O13 0.82 1.95 2.756(2) 165.9

loop_
_geom_torsion_atom_site_label_1
_geom_torsion_atom_site_label_2
_geom_torsion_atom_site_label_3
_geom_torsion_atom_site_label_4
_geom_torsion
_geom_torsion_site_symmetry_1
N3 Cu1 N3 C15 141(5) 3_665
N20 Cu1 N3 C15 45.96(17) 3_665
N20 Cu1 N3 C15 -134.04(17) .
O30 Cu1 N3 C15 135.50(17) .
O30 Cu1 N3 C15 -44.50(17) 3_665
N3 Cu1 N3 C16 -40(5) 3_665
N20 Cu1 N3 C16 -135.30(18) 3_665
N20 Cu1 N3 C16 44.70(18) .
O30 Cu1 N3 C16 -45.75(17) .
O30 Cu1 N3 C16 134.25(17) 3_665
C12 N2 C1 O3 176.3(2) .
C13 N2 C1 O3 -7.3(3) .
C12 N2 C1 C2 -5.3(3) .
C13 N2 C1 C2 171.17(18) .
O3 C1 C2 C3 0.4(3) .
N2 C1 C2 C3 -178.0(2) .
O3 C1 C2 C11 179.4(2) .
N2 C1 C2 C11 1.0(3) .
C11 C2 C3 C4 -1.4(3) .
C1 C2 C3 C4 177.6(2) .
C2 C3 C4 C5 -1.8(3) .
C3 C4 C5 C6 3.9(3) .
C3 C4 C5 N1 -174.9(2) .
O1 N1 C5 C4 -41.9(3) .
O2 N1 C5 C4 135.4(2) .
O1 N1 C5 C6 139.2(2) .
O2 N1 C5 C6 -43.5(3) .
C4 C5 C6 C7 175.4(2) .
N1 C5 C6 C7 -5.8(3) .
C4 C5 C6 C11 -2.5(3) .
N1 C5 C6 C11 176.26(19) .
C11 C6 C7 C8 1.7(3) .
C5 C6 C7 C8 -176.2(2) .
C6 C7 C8 C9 -2.2(3) .
C7 C8 C9 C10 -0.1(3) .
C8 C9 C10 C11 2.9(3) .
C8 C9 C10 C12 -175.9(2) .
C3 C2 C11 C6 2.7(3) .
C1 C2 C11 C6 -176.3(2) .
C3 C2 C11 C10 -177.2(2) .
C1 C2 C11 C10 3.8(3) .
C7 C6 C11 C2 -178.8(2) .
C5 C6 C11 C2 -0.8(3) .
C7 C6 C11 C10 1.1(3) .
C5 C6 C11 C10 179.12(19) .
C9 C10 C11 C2 176.5(2) .
C12 C10 C11 C2 -4.7(3) .
C9 C10 C11 C6 -3.4(3) .
C12 C10 C11 C6 175.4(2) .
C1 N2 C12 O4 -176.5(2) .
C13 N2 C12 O4 7.0(3) .
C1 N2 C12 C10 4.4(3) .
C13 N2 C12 C10 -172.02(18) .
C9 C10 C12 O4 0.5(3) .
C11 C10 C12 O4 -178.3(2) .
C9 C10 C12 N2 179.52(19) .
C11 C10 C12 N2 0.8(3) .
C12 N2 C13 C17 57.6(3) .
C1 N2 C13 C17 -119.1(2) .
C12 N2 C13 C14 -123.2(2) .
C1 N2 C13 C14 60.1(3) .
C17 C13 C14 C15 0.1(3) .
N2 C13 C14 C15 -179.15(19) .
C16 N3 C15 C14 0.5(3) .
Cu1 N3 C15 C14 179.31(16) .
C13 C14 C15 N3 -0.6(3) .
C15 N3 C16 C17 0.0(3) .
Cu1 N3 C16 C17 -178.73(16) .
C14 C13 C17 C16 0.4(3) .
N2 C13 C17 C16 179.67(19) .
N3 C16 C17 C13 -0.5(3) .
N3 Cu1 N20 C20 -7.5(9) 3_665
N3 Cu1 N20 C20 172.5(9) .
N20 Cu1 N20 C20 76(39) 3_665
O30 Cu1 N20 C20 -95.8(9) .
O30 Cu1 N20 C20 84.2(9) 3_665
Cu1 N20 C20 C21 2(11) .
N3 Cu1 O30 C30 -92.9(2) 3_665
N3 Cu1 O30 C30 87.1(2) .
N20 Cu1 O30 C30 175.7(2) 3_665
N20 Cu1 O30 C30 -4.3(2) .
O30 Cu1 O30 C30 -130(12) 3_665
